data_7017861
loop_
_publ_author_name
'You, Zhong-Lu'
'Zhang, Mei'
'Xian, Dong-Mei'

_publ_section_title
;
 The unprecedented preparation of dinuclear zinc(ii) complexes from
 4-halido-2-[(3-cyclohexylaminopropylimino)methyl]phenol.
;
_journal_issue 8
_journal_name_full 'Dalton transactions (Cambridge, England : 2003)'
_journal_page_first 2515
_journal_page_last 2524
_journal_paper_doi 10.1039/c1dt11566a
_journal_volume 41
_journal_year 2012
_chemical_formula_sum 'C34 H32 Br4 N4 O4 Zn2'
_chemical_formula_weight 1011.02
_chemical_name_systematic
;
?
;
_space_group_IT_number 2
_symmetry_cell_setting triclinic
_symmetry_space_group_name_Hall '-P 1'
_symmetry_space_group_name_H-M 'P -1'
_atom_sites_solution_hydrogens geom
_atom_sites_solution_primary direct
_atom_sites_solution_secondary difmap
_audit_creation_method SHELXL-97
_cell_angle_alpha 100.62(3)
_cell_angle_beta 95.51(3)
_cell_angle_gamma 104.03(3)
_cell_formula_units_Z 1
_cell_length_a 7.0080(14)
_cell_length_b 10.081(2)
_cell_length_c 13.095(3)
_cell_measurement_reflns_used 1075
_cell_measurement_temperature 298(2)
_cell_measurement_theta_max 26.8
_cell_measurement_theta_min 2.4
_cell_volume 872.5(4)
_computing_cell_refinement SMART
_computing_data_collection 'SMART (Bruker, 1998)'
_computing_data_reduction 'SAINT (Bruker, 1998)'
_computing_molecular_graphics 'SHELXTL (Sheldrick, 1997)'
_computing_publication_material SHELXTL
_computing_structure_refinement 'SHELXL-97 (Sheldrick, 1997)'
_computing_structure_solution 'SHELXS-97 (Sheldrick, 1997)'
_diffrn_ambient_temperature 293(2)
_diffrn_measured_fraction_theta_full 0.955
_diffrn_measured_fraction_theta_max 0.955
_diffrn_measurement_device_type 'SMART CCD area-detector'
_diffrn_measurement_method '\w scans'
_diffrn_radiation_monochromator graphite
_diffrn_radiation_source 'fine-focus sealed tube'
_diffrn_radiation_type MoK\a
_diffrn_radiation_wavelength 0.71073
_diffrn_reflns_av_R_equivalents 0.0493
_diffrn_reflns_av_sigmaI/netI 0.1001
_diffrn_reflns_limit_h_max 9
_diffrn_reflns_limit_h_min -9
_diffrn_reflns_limit_k_max 13
_diffrn_reflns_limit_k_min -13
_diffrn_reflns_limit_l_max 16
_diffrn_reflns_limit_l_min -16
_diffrn_reflns_number 7290
_diffrn_reflns_theta_full 27.50
_diffrn_reflns_theta_max 27.50
_diffrn_reflns_theta_min 1.60
_exptl_absorpt_coefficient_mu 5.999
_exptl_absorpt_correction_T_max 0.4115
_exptl_absorpt_correction_T_min 0.3800
_exptl_absorpt_correction_type multi-scan
_exptl_absorpt_process_details SADABS
_exptl_crystal_colour colorless
_exptl_crystal_density_diffrn 1.924
_exptl_crystal_density_method 'not measured'
_exptl_crystal_description needle
_exptl_crystal_F_000 496
_exptl_crystal_size_max 0.20
_exptl_crystal_size_mid 0.18
_exptl_crystal_size_min 0.18
_refine_diff_density_max 0.888
_refine_diff_density_min -0.739
_refine_diff_density_rms 0.131
_refine_ls_extinction_method none
_refine_ls_goodness_of_fit_ref 1.079
_refine_ls_hydrogen_treatment mixed
_refine_ls_matrix_type full
_refine_ls_number_parameters 220
_refine_ls_number_reflns 3819
_refine_ls_number_restraints 1
_refine_ls_restrained_S_all 1.079
_refine_ls_R_factor_all 0.1361
_refine_ls_R_factor_gt 0.0774
_refine_ls_shift/su_max 0.000
_refine_ls_shift/su_mean 0.000
_refine_ls_structure_factor_coef Fsqd
_refine_ls_weighting_details 'calc w=1/[\s^2^(Fo^2^)+(0.0541P)^2^+1.0028P] where P=(Fo^2^+2Fc^2^)/3'
_refine_ls_weighting_scheme calc
_refine_ls_wR_factor_gt 0.1360
_refine_ls_wR_factor_ref 0.1544
_reflns_number_gt 2330
_reflns_number_total 3819
_reflns_threshold_expression >2sigma(I)
_cod_data_source_file c1dt11566a.txt
_cod_data_source_block 5
_cod_original_cell_volume 872.5(3)
_cod_original_sg_symbol_H-M P-1
_cod_database_code 7017861

loop_
_symmetry_equiv_pos_as_xyz
'x, y, z'
'-x, -y, -z'

loop_
_atom_site_label
_atom_site_type_symbol
_atom_site_fract_x
_atom_site_fract_y
_atom_site_fract_z
_atom_site_U_iso_or_equiv
_atom_site_adp_type
_atom_site_occupancy
_atom_site_symmetry_multiplicity
_atom_site_calc_flag
_atom_site_refinement_flags
Zn1 Zn 0.28276(12) 0.96857(9) 0.43437(7) 0.0297(3) Uani 1 1 d .
Br1 Br 0.20067(16) 0.75988(14) 0.95432(8) 0.0751(4) Uani 1 1 d .
Br2 Br 0.37908(17) 1.49885(12) 0.11368(8) 0.0693(4) Uani 1 1 d .
O1 O 0.4366(7) 1.0270(5) 0.5925(4) 0.0329(12) Uani 1 1 d .
O2 O 0.2405(7) 1.1574(5) 0.4451(4) 0.0362(13) Uani 1 1 d .
N1 N 0.1116(9) 0.7888(7) 0.4688(5) 0.0335(15) Uani 1 1 d D
N2 N 0.1327(9) 0.9195(7) 0.2769(5) 0.0366(16) Uani 1 1 d .
C1 C 0.2702(10) 0.8283(8) 0.6556(6) 0.0318(18) Uani 1 1 d .
C2 C 0.3718(11) 0.9705(9) 0.6740(6) 0.0352(19) Uani 1 1 d .
C3 C 0.4089(11) 1.0505(9) 0.7759(6) 0.0365(19) Uani 1 1 d .
H3 H 0.4680 1.1462 0.7881 0.044 Uiso 1 1 calc R
C4 C 0.3580(12) 0.9885(10) 0.8606(7) 0.046(2) Uani 1 1 d .
H4 H 0.3864 1.0421 0.9288 0.055 Uiso 1 1 calc R
C5 C 0.2659(12) 0.8478(10) 0.8416(6) 0.043(2) Uani 1 1 d .
C6 C 0.2185(11) 0.7710(9) 0.7410(6) 0.042(2) Uani 1 1 d .
H6 H 0.1491 0.6771 0.7291 0.050 Uiso 1 1 calc R
C7 C 0.2292(12) 0.7393(9) 0.5465(6) 0.043(2) Uani 1 1 d .
H7A H 0.3550 0.7357 0.5227 0.052 Uiso 1 1 calc R
H7B H 0.1585 0.6447 0.5489 0.052 Uiso 1 1 calc R
C8 C 0.0113(13) 0.6684(9) 0.3805(6) 0.046(2) Uani 1 1 d .
H8A H -0.0785 0.5991 0.4083 0.056 Uiso 1 1 calc R
H8B H 0.1115 0.6260 0.3534 0.056 Uiso 1 1 calc R
C9 C -0.1035(12) 0.7017(10) 0.2913(7) 0.051(2) Uani 1 1 d .
H9A H -0.1878 0.7587 0.3192 0.061 Uiso 1 1 calc R
H9B H -0.1894 0.6151 0.2482 0.061 Uiso 1 1 calc R
C10 C 0.0259(14) 0.7786(9) 0.2222(7) 0.050(2) Uani 1 1 d .
H10A H 0.1205 0.7270 0.2001 0.060 Uiso 1 1 calc R
H10B H -0.0572 0.7825 0.1597 0.060 Uiso 1 1 calc R
C11 C 0.1455(11) 1.0154(9) 0.2236(6) 0.039(2) Uani 1 1 d .
H11 H 0.0922 0.9863 0.1528 0.047 Uiso 1 1 calc R
C12 C 0.2339(10) 1.1633(8) 0.2620(6) 0.0323(18) Uani 1 1 d .
C13 C 0.2695(10) 1.2281(9) 0.3714(6) 0.0349(19) Uani 1 1 d .
C14 C 0.3364(12) 1.3734(9) 0.3975(7) 0.043(2) Uani 1 1 d .
H14 H 0.3588 1.4183 0.4680 0.051 Uiso 1 1 calc R
C15 C 0.3713(12) 1.4546(9) 0.3221(7) 0.045(2) Uani 1 1 d .
H15 H 0.4156 1.5517 0.3420 0.054 Uiso 1 1 calc R
C16 C 0.3390(12) 1.3886(9) 0.2179(7) 0.041(2) Uani 1 1 d .
C17 C 0.2690(12) 1.2458(10) 0.1863(7) 0.043(2) Uani 1 1 d .
H17 H 0.2448 1.2037 0.1152 0.052 Uiso 1 1 calc R
H1 H 0.010(9) 0.813(10) 0.498(7) 0.080 Uiso 1 1 d D

loop_
_atom_site_aniso_label
_atom_site_aniso_U_11
_atom_site_aniso_U_22
_atom_site_aniso_U_33
_atom_site_aniso_U_23
_atom_site_aniso_U_13
_atom_site_aniso_U_12
Zn1 0.0264(5) 0.0356(5) 0.0293(5) 0.0123(4) 0.0063(4) 0.0072(4)
Br1 0.0653(7) 0.1151(10) 0.0435(6) 0.0463(6) 0.0087(5) -0.0006(6)
Br2 0.0837(8) 0.0722(8) 0.0632(7) 0.0447(6) 0.0213(6) 0.0150(6)
O1 0.027(3) 0.045(3) 0.033(3) 0.021(3) 0.011(2) 0.009(2)
O2 0.043(3) 0.047(3) 0.030(3) 0.019(3) 0.015(2) 0.021(3)
N1 0.036(4) 0.035(4) 0.029(4) 0.011(3) -0.001(3) 0.006(3)
N2 0.029(4) 0.042(4) 0.039(4) 0.014(3) 0.003(3) 0.007(3)
C1 0.029(4) 0.039(5) 0.030(4) 0.016(4) 0.004(3) 0.007(4)
C2 0.028(4) 0.054(6) 0.031(5) 0.015(4) 0.010(3) 0.020(4)
C3 0.029(4) 0.044(5) 0.037(5) 0.008(4) 0.002(4) 0.011(4)
C4 0.036(5) 0.077(7) 0.031(5) 0.016(5) 0.007(4) 0.020(5)
C5 0.033(5) 0.065(6) 0.036(5) 0.025(5) 0.012(4) 0.008(4)
C6 0.031(5) 0.052(6) 0.044(5) 0.021(5) 0.003(4) 0.006(4)
C7 0.045(5) 0.043(5) 0.043(5) 0.019(4) 0.005(4) 0.007(4)
C8 0.048(5) 0.046(6) 0.041(5) 0.005(4) 0.005(4) 0.009(4)
C9 0.043(5) 0.053(6) 0.047(6) 0.009(5) -0.008(4) 0.003(4)
C10 0.063(6) 0.042(5) 0.038(5) 0.009(4) -0.003(4) 0.003(5)
C11 0.030(4) 0.058(6) 0.031(5) 0.013(4) 0.006(3) 0.013(4)
C12 0.029(4) 0.045(5) 0.029(4) 0.017(4) 0.007(3) 0.013(4)
C13 0.027(4) 0.050(5) 0.039(5) 0.023(4) 0.014(4) 0.018(4)
C14 0.042(5) 0.042(5) 0.045(5) 0.011(4) 0.007(4) 0.010(4)
C15 0.043(5) 0.042(5) 0.060(6) 0.024(5) 0.015(4) 0.016(4)
C16 0.042(5) 0.053(6) 0.041(5) 0.030(4) 0.017(4) 0.019(4)
C17 0.043(5) 0.062(6) 0.036(5) 0.018(4) 0.011(4) 0.028(5)

loop_
_atom_type_symbol
_atom_type_description
_atom_type_scat_dispersion_real
_atom_type_scat_dispersion_imag
_atom_type_scat_source
C C 0.0033 0.0016 'International Tables Vol C Tables 4.2.6.8 and 6.1.1.4'
H H 0.0000 0.0000 'International Tables Vol C Tables 4.2.6.8 and 6.1.1.4'
Br Br -0.2901 2.4595 'International Tables Vol C Tables 4.2.6.8 and 6.1.1.4'
N N 0.0061 0.0033 'International Tables Vol C Tables 4.2.6.8 and 6.1.1.4'
O O 0.0106 0.0060 'International Tables Vol C Tables 4.2.6.8 and 6.1.1.4'
Zn Zn 0.2839 1.4301 'International Tables Vol C Tables 4.2.6.8 and 6.1.1.4'

loop_
_geom_angle_atom_site_label_1
_geom_angle_atom_site_label_2
_geom_angle_atom_site_label_3
_geom_angle
_geom_angle_site_symmetry_1
_geom_angle_site_symmetry_3
O2 Zn1 O1 110.0(2) . 2_676
O2 Zn1 N1 131.1(2) . .
O1 Zn1 N1 118.1(2) 2_676 .
O2 Zn1 N2 87.0(2) . .
O1 Zn1 N2 100.4(2) 2_676 .
N1 Zn1 N2 92.8(2) . .
O2 Zn1 O1 90.8(2) . .
O1 Zn1 O1 79.5(2) 2_676 .
N1 Zn1 O1 89.3(2) . .
N2 Zn1 O1 177.6(2) . .
C2 O1 Zn1 117.6(4) . 2_676
C2 O1 Zn1 125.0(5) . .
Zn1 O1 Zn1 100.5(2) 2_676 .
C13 O2 Zn1 123.1(5) . .
C7 N1 C8 108.8(6) . .
C7 N1 Zn1 110.2(5) . .
C8 N1 Zn1 118.5(5) . .
C7 N1 H1 109(6) . .
C8 N1 H1 104(6) . .
Zn1 N1 H1 106(6) . .
C11 N2 C10 116.6(7) . .
C11 N2 Zn1 120.1(6) . .
C10 N2 Zn1 123.1(5) . .
C6 C1 C2 118.5(8) . .
C6 C1 C7 121.2(7) . .
C2 C1 C7 120.2(7) . .
O1 C2 C3 121.2(7) . .
O1 C2 C1 119.7(7) . .
C3 C2 C1 119.1(7) . .
C2 C3 C4 120.8(8) . .
C2 C3 H3 119.6 . .
C4 C3 H3 119.6 . .
C5 C4 C3 119.3(8) . .
C5 C4 H4 120.4 . .
C3 C4 H4 120.4 . .
C6 C5 C4 120.0(8) . .
C6 C5 Br1 119.7(7) . .
C4 C5 Br1 120.3(7) . .
C5 C6 C1 122.3(8) . .
C5 C6 H6 118.9 . .
C1 C6 H6 118.9 . .
N1 C7 C1 114.5(7) . .
N1 C7 H7A 108.6 . .
C1 C7 H7A 108.6 . .
N1 C7 H7B 108.6 . .
C1 C7 H7B 108.6 . .
H7A C7 H7B 107.6 . .
N1 C8 C9 116.0(7) . .
N1 C8 H8A 108.3 . .
C9 C8 H8A 108.3 . .
N1 C8 H8B 108.3 . .
C9 C8 H8B 108.3 . .
H8A C8 H8B 107.4 . .
C8 C9 C10 113.9(7) . .
C8 C9 H9A 108.8 . .
C10 C9 H9A 108.8 . .
C8 C9 H9B 108.8 . .
C10 C9 H9B 108.8 . .
H9A C9 H9B 107.7 . .
N2 C10 C9 111.7(7) . .
N2 C10 H10A 109.3 . .
C9 C10 H10A 109.3 . .
N2 C10 H10B 109.3 . .
C9 C10 H10B 109.3 . .
H10A C10 H10B 107.9 . .
N2 C11 C12 126.8(7) . .
N2 C11 H11 116.6 . .
C12 C11 H11 116.6 . .
C17 C12 C13 120.2(8) . .
C17 C12 C11 117.0(7) . .
C13 C12 C11 122.5(7) . .
O2 C13 C14 120.1(8) . .
O2 C13 C12 123.1(7) . .
C14 C13 C12 116.8(7) . .
C13 C14 C15 122.7(8) . .
C13 C14 H14 118.7 . .
C15 C14 H14 118.7 . .
C16 C15 C14 118.9(8) . .
C16 C15 H15 120.6 . .
C14 C15 H15 120.6 . .
C17 C16 C15 121.6(7) . .
C17 C16 Br2 119.0(7) . .
C15 C16 Br2 119.2(7) . .
C16 C17 C12 119.8(8) . .
C16 C17 H17 120.1 . .
C12 C17 H17 120.1 . .

loop_
_geom_bond_atom_site_label_1
_geom_bond_atom_site_label_2
_geom_bond_distance
_geom_bond_site_symmetry_2
Zn1 O2 1.978(5) .
Zn1 O1 2.022(5) 2_676
Zn1 N1 2.068(6) .
Zn1 N2 2.135(6) .
Zn1 O1 2.147(5) .
Br1 C5 1.895(8) .
Br2 C16 1.912(7) .
O1 C2 1.365(8) .
O1 Zn1 2.022(5) 2_676
O2 C13 1.304(8) .
N1 C7 1.479(9) .
N1 C8 1.489(10) .
N1 H1 0.901(10) .
N2 C11 1.284(9) .
N2 C10 1.448(10) .
C1 C6 1.389(10) .
C1 C2 1.401(11) .
C1 C7 1.500(11) .
C2 C3 1.391(10) .
C3 C4 1.404(11) .
C3 H3 0.9300 .
C4 C5 1.373(12) .
C4 H4 0.9300 .
C5 C6 1.364(11) .
C6 H6 0.9300 .
C7 H7A 0.9700 .
C7 H7B 0.9700 .
C8 C9 1.489(11) .
C8 H8A 0.9700 .
C8 H8B 0.9700 .
C9 C10 1.523(11) .
C9 H9A 0.9700 .
C9 H9B 0.9700 .
C10 H10A 0.9700 .
C10 H10B 0.9700 .
C11 C12 1.441(11) .
C11 H11 0.9300 .
C12 C17 1.409(10) .
C12 C13 1.432(11) .
C13 C14 1.391(11) .
C14 C15 1.398(11) .
C14 H14 0.9300 .
C15 C16 1.374(12) .
C15 H15 0.9300 .
C16 C17 1.372(12) .
C17 H17 0.9300 .

loop_
_geom_hbond_atom_site_label_D
_geom_hbond_atom_site_label_H
_geom_hbond_atom_site_label_A
_geom_hbond_distance_DH
_geom_hbond_distance_HA
_geom_hbond_distance_DA
_geom_hbond_angle_DHA
_geom_hbond_site_symmetry_A
N1 H1 O2 0.901(10) 2.039(18) 2.935(8) 173(9) 2_576
